data_1502397
loop_
_publ_author_name
'Chou, Teh-Chang'
'Lin, Kuen-Cheng'
'Kon-no, Masaru'
'Lee, Chih-Ching'
'Shinmyozu, Teruo'

_publ_section_title
;
 Quinoxaline-embedded polyacenoquinone esters: synthesis, electronic
 properties, and crystal structure.
;
_journal_issue 17
_journal_name_full 'Organic letters'
_journal_page_first 4588
_journal_page_last 4591
_journal_paper_doi 10.1021/ol2017774
_journal_volume 13
_journal_year 2011
_chemical_formula_sum 'C23 H13 Cl N2 O5'
_chemical_formula_weight 432.80
_chemical_name_systematic
; 
 ? 
;
_space_group_IT_number 14
_symmetry_cell_setting monoclinic
_symmetry_space_group_name_Hall '-P 2ybc'
_symmetry_space_group_name_H-M 'P 1 21/c 1'
_atom_sites_solution_hydrogens geom
_atom_sites_solution_primary direct
_atom_sites_solution_secondary difmap
_audit_creation_method SHELXL-97
_cell_angle_alpha 90.00
_cell_angle_beta 92.708(6)
_cell_angle_gamma 90.00
_cell_formula_units_Z 4
_cell_length_a 18.4007(12)
_cell_length_b 5.1306(3)
_cell_length_c 17.9799(12)
_cell_measurement_reflns_used 1799
_cell_measurement_temperature 295(2)
_cell_measurement_theta_max 76.5800
_cell_measurement_theta_min 3.3555
_cell_volume 1695.53(19)
_computing_cell_refinement
; 
CrysAlisPro, Oxford Diffraction Ltd., 
Version 1.171.34.40 (release 27-08-2010 CrysAlis171 .NET) 
(compiled Aug 27 2010,11:50:40) 
Empirical absorption correction using spherical harmonics, 
 implemented in SCALE3 ABSPACK scaling algorithm. 
;
_computing_data_collection
; 
CrysAlisPro, Oxford Diffraction Ltd., 
Version 1.171.34.40 (release 27-08-2010 CrysAlis171 .NET) 
(compiled Aug 27 2010,11:50:40) 
Empirical absorption correction using spherical harmonics, 
 implemented in SCALE3 ABSPACK scaling algorithm. 
;
_computing_data_reduction
; 
CrysAlisPro, Oxford Diffraction Ltd., 
Version 1.171.34.40 (release 27-08-2010 CrysAlis171 .NET) 
(compiled Aug 27 2010,11:50:40) 
Empirical absorption correction using spherical harmonics, 
 implemented in SCALE3 ABSPACK scaling algorithm. 
;
_computing_molecular_graphics SHELXTL
_computing_publication_material SHELXTL
_computing_structure_refinement 'SHELXL-97 (Sheldrick, 1997)'
_computing_structure_solution 'SHELXS-97 (Sheldrick, 1990)'
_diffrn_ambient_temperature 295(2)
_diffrn_measured_fraction_theta_full 0.986
_diffrn_measured_fraction_theta_max 0.986
_diffrn_measurement_device_type 'Oxford Diffraction Gemini A'
_diffrn_measurement_method CCD
_diffrn_radiation_monochromator graphite
_diffrn_radiation_source 'fine-focus sealed tube'
_diffrn_radiation_type CuK\a
_diffrn_radiation_wavelength 1.54178
_diffrn_reflns_av_R_equivalents 0.0347
_diffrn_reflns_av_sigmaI/netI 0.0605
_diffrn_reflns_limit_h_max 12
_diffrn_reflns_limit_h_min -22
_diffrn_reflns_limit_k_max 5
_diffrn_reflns_limit_k_min -6
_diffrn_reflns_limit_l_max 20
_diffrn_reflns_limit_l_min -21
_diffrn_reflns_number 4576
_diffrn_reflns_theta_full 67.99
_diffrn_reflns_theta_max 67.99
_diffrn_reflns_theta_min 4.81
_exptl_absorpt_coefficient_mu 2.402
_exptl_absorpt_correction_T_max 1.00000
_exptl_absorpt_correction_T_min 0.74675
_exptl_absorpt_correction_type multi-scan
_exptl_absorpt_process_details
; 
CrysAlisPro, Oxford Diffraction Ltd., 
Version 1.171.34.40 (release 27-08-2010 CrysAlis171 .NET) 
(compiled Aug 27 2010,11:50:40) 
Empirical absorption correction using spherical harmonics, 
 implemented in SCALE3 ABSPACK scaling algorithm. 
;
_exptl_crystal_density_diffrn 1.695
_exptl_crystal_density_method 'not measured'
_exptl_crystal_F_000 888
_exptl_crystal_size_max 0.20
_exptl_crystal_size_mid 0.15
_exptl_crystal_size_min 0.10
_refine_diff_density_max 0.289
_refine_diff_density_min -0.269
_refine_diff_density_rms 0.060
_refine_ls_extinction_method none
_refine_ls_goodness_of_fit_ref 0.880
_refine_ls_hydrogen_treatment mixed
_refine_ls_matrix_type full
_refine_ls_number_parameters 262
_refine_ls_number_reflns 3036
_refine_ls_number_restraints 0
_refine_ls_restrained_S_all 0.880
_refine_ls_R_factor_all 0.0818
_refine_ls_R_factor_gt 0.0520
_refine_ls_shift/su_max 0.022
_refine_ls_shift/su_mean 0.003
_refine_ls_structure_factor_coef Fsqd
_refine_ls_weighting_details 'calc w=1/[\s^2^(Fo^2^)+(0.1000P)^2^+0.0000P] where P=(Fo^2^+2Fc^2^)/3'
_refine_ls_weighting_scheme calc
_refine_ls_wR_factor_gt 0.1335
_refine_ls_wR_factor_ref 0.1626
_reflns_number_gt 2011
_reflns_number_total 3036
_reflns_threshold_expression >2sigma(I)
_cod_data_source_file ol2017774_si_003.cif
_cod_data_source_block ic14634
_cod_depositor_comments
;
The following automatic conversions were performed:

'_symmetry_cell_setting' value 'Monoclinic' changed to 'monoclinic'
according to /home/saulius/struct/CIF-dictionaries/cif_core.dic
dictionary named 'cif_core.dic' version 2.4.1 from 2010-06-29.

Automatic conversion script
Id: cif_fix_values 1715 2011-07-08 13:25:40Z adriana 
;
_cod_original_sg_symbol_H-M P2(1)/c
_cod_database_code 1502397

loop_
_symmetry_equiv_pos_as_xyz
'x, y, z'
'-x, y+1/2, -z+1/2'
'-x, -y, -z'
'x, -y-1/2, z-1/2'

loop_
_atom_site_label
_atom_site_type_symbol
_atom_site_fract_x
_atom_site_fract_y
_atom_site_fract_z
_atom_site_U_iso_or_equiv
_atom_site_adp_type
_atom_site_occupancy
_atom_site_symmetry_multiplicity
_atom_site_calc_flag
_atom_site_refinement_flags
Cl1 Cl 0.42032(5) 0.3967(2) 0.04754(5) 0.0610(3) Uani 1 1 d .
O1 O 0.33196(17) 0.0099(7) 0.10139(17) 0.0804(11) Uani 1 1 d .
O2 O 0.09292(12) 0.2213(5) -0.06976(13) 0.0491(6) Uani 1 1 d .
O3 O 0.14865(14) 0.3878(5) -0.21786(13) 0.0540(6) Uani 1 1 d .
O4 O 0.11612(12) 0.7177(4) -0.14441(12) 0.0436(5) Uani 1 1 d .
N1 N 0.40226(14) 0.7626(5) -0.07055(14) 0.0409(6) Uani 1 1 d .
N2 N 0.27870(14) 0.8167(5) -0.17006(13) 0.0388(6) Uani 1 1 d .
C1 C 0.34184(16) 0.4199(6) -0.00685(16) 0.0375(6) Uani 1 1 d .
C2 C 0.28143(16) 0.2662(6) 0.00158(16) 0.0351(6) Uani 1 1 d .
C3 C 0.27959(19) 0.0603(6) 0.06093(17) 0.0423(7) Uani 1 1 d .
C4 C 0.21135(18) -0.0905(6) 0.06823(16) 0.0401(7) Uani 1 1 d .
C5 C 0.2097(2) -0.2833(7) 0.12307(19) 0.0497(8) Uani 1 1 d .
H5A H 0.2505 -0.3117 0.1546 0.060 Uiso 1 1 calc R
C6 C 0.1480(2) -0.4316(8) 0.1307(2) 0.0565(9) Uani 1 1 d .
H6A H 0.1474 -0.5610 0.1668 0.068 Uiso 1 1 calc R
C7 C 0.0869(2) -0.3880(8) 0.0845(2) 0.0560(9) Uani 1 1 d .
H7A H 0.0456 -0.4894 0.0897 0.067 Uiso 1 1 calc R
C8 C 0.0866(2) -0.1958(7) 0.0309(2) 0.0500(8) Uani 1 1 d .
H8A H 0.0451 -0.1654 0.0006 0.060 Uiso 1 1 calc R
C9 C 0.14964(17) -0.0463(6) 0.02227(17) 0.0390(6) Uani 1 1 d .
C10 C 0.14859(17) 0.1613(6) -0.03503(16) 0.0371(6) Uani 1 1 d .
C11 C 0.21801(16) 0.3042(6) -0.04767(15) 0.0336(6) Uani 1 1 d .
C12 C 0.21889(15) 0.4796(6) -0.10510(15) 0.0340(6) Uani 1 1 d .
C13 C 0.28071(16) 0.6394(6) -0.11469(15) 0.0333(6) Uani 1 1 d .
C14 C 0.33794(17) 0.9680(6) -0.17560(16) 0.0374(6) Uani 1 1 d .
C15 C 0.33865(19) 1.1631(7) -0.23182(17) 0.0450(7) Uani 1 1 d .
H15A H 0.2983 1.1868 -0.2643 0.054 Uiso 1 1 calc R
C16 C 0.3989(2) 1.3151(7) -0.23769(18) 0.0482(8) Uani 1 1 d .
H16A H 0.3997 1.4405 -0.2750 0.058 Uiso 1 1 calc R
C17 C 0.46051(19) 1.2854(7) -0.18790(19) 0.0470(8) Uani 1 1 d .
H17A H 0.5008 1.3924 -0.1930 0.056 Uiso 1 1 calc R
C18 C 0.46169(18) 1.1052(7) -0.13347(19) 0.0462(7) Uani 1 1 d .
H18A H 0.5025 1.0886 -0.1013 0.055 Uiso 1 1 calc R
C19 C 0.40036(16) 0.9395(6) -0.12500(17) 0.0381(6) Uani 1 1 d .
C20 C 0.34301(15) 0.6137(6) -0.06475(16) 0.0350(6) Uani 1 1 d .
C21 C 0.15627(17) 0.5165(6) -0.16274(16) 0.0385(7) Uani 1 1 d .
C22 C 0.0568(2) 0.7859(9) -0.1954(2) 0.0579(9) Uani 1 1 d .
H22A H 0.0316 0.9341 -0.1766 0.087 Uiso 1 1 calc R
H22B H 0.0238 0.6414 -0.2007 0.087 Uiso 1 1 calc R
H22C H 0.0753 0.8278 -0.2430 0.087 Uiso 1 1 calc R

loop_
_atom_site_aniso_label
_atom_site_aniso_U_11
_atom_site_aniso_U_22
_atom_site_aniso_U_33
_atom_site_aniso_U_23
_atom_site_aniso_U_13
_atom_site_aniso_U_12
Cl1 0.0443(5) 0.0674(6) 0.0687(6) 0.0242(4) -0.0256(4) -0.0119(4)
O1 0.0672(18) 0.093(2) 0.0776(19) 0.0438(18) -0.0336(15) -0.0268(17)
O2 0.0366(12) 0.0493(13) 0.0606(13) 0.0105(11) -0.0073(10) -0.0066(10)
O3 0.0603(15) 0.0580(15) 0.0424(12) -0.0078(11) -0.0115(10) -0.0049(12)
O4 0.0408(12) 0.0418(12) 0.0467(12) 0.0026(9) -0.0132(9) 0.0030(9)
N1 0.0367(14) 0.0395(14) 0.0457(14) 0.0021(11) -0.0046(10) -0.0026(11)
N2 0.0422(14) 0.0368(13) 0.0370(12) 0.0002(10) -0.0030(10) -0.0001(10)
C1 0.0355(15) 0.0390(16) 0.0370(15) 0.0004(12) -0.0091(11) 0.0033(12)
C2 0.0379(15) 0.0324(14) 0.0346(13) -0.0035(11) -0.0018(11) 0.0023(11)
C3 0.0488(18) 0.0417(17) 0.0355(15) 0.0010(13) -0.0074(13) -0.0015(14)
C4 0.0504(17) 0.0358(15) 0.0345(14) -0.0014(12) 0.0067(12) 0.0029(13)
C5 0.062(2) 0.0456(18) 0.0417(16) 0.0061(14) 0.0026(14) 0.0046(16)
C6 0.071(2) 0.049(2) 0.0518(19) 0.0112(16) 0.0202(17) 0.0017(17)
C7 0.056(2) 0.052(2) 0.062(2) 0.0058(17) 0.0186(17) -0.0034(17)
C8 0.0477(19) 0.0479(19) 0.0547(19) 0.0039(15) 0.0061(15) -0.0058(15)
C9 0.0413(16) 0.0365(15) 0.0396(15) -0.0028(12) 0.0058(12) 0.0005(12)
C10 0.0401(16) 0.0335(15) 0.0374(14) -0.0050(12) -0.0020(12) 0.0008(12)
C11 0.0357(15) 0.0321(14) 0.0328(13) -0.0056(11) -0.0010(11) 0.0008(11)
C12 0.0329(14) 0.0340(14) 0.0347(14) -0.0070(11) -0.0036(11) 0.0022(11)
C13 0.0349(14) 0.0318(13) 0.0329(13) -0.0032(11) -0.0019(10) 0.0035(11)
C14 0.0384(16) 0.0359(15) 0.0383(14) -0.0045(12) 0.0040(12) -0.0009(12)
C15 0.0512(19) 0.0438(17) 0.0394(16) 0.0001(13) -0.0043(13) -0.0017(14)
C16 0.057(2) 0.0459(18) 0.0424(16) 0.0035(14) 0.0051(14) -0.0052(15)
C17 0.0450(18) 0.0440(17) 0.0527(18) -0.0003(14) 0.0092(14) -0.0070(14)
C18 0.0372(16) 0.0431(17) 0.0579(19) 0.0001(15) -0.0028(13) -0.0050(14)
C19 0.0368(15) 0.0351(15) 0.0425(16) -0.0036(12) 0.0010(12) 0.0007(12)
C20 0.0303(14) 0.0359(14) 0.0383(14) -0.0027(12) -0.0022(11) -0.0005(11)
C21 0.0398(16) 0.0403(16) 0.0347(15) 0.0038(13) -0.0060(11) -0.0067(13)
C22 0.0429(19) 0.071(2) 0.058(2) 0.0128(19) -0.0130(16) 0.0056(17)

loop_
_atom_type_symbol
_atom_type_description
_atom_type_scat_dispersion_real
_atom_type_scat_dispersion_imag
_atom_type_scat_source
C C 0.0181 0.0091 'International Tables Vol C Tables 4.2.6.8 and 6.1.1.4'
H H 0.0000 0.0000 'International Tables Vol C Tables 4.2.6.8 and 6.1.1.4'
N N 0.0311 0.0180 'International Tables Vol C Tables 4.2.6.8 and 6.1.1.4'
O O 0.0492 0.0322 'International Tables Vol C Tables 4.2.6.8 and 6.1.1.4'
Cl Cl 0.3639 0.7018 'International Tables Vol C Tables 4.2.6.8 and 6.1.1.4'

loop_
_geom_angle_atom_site_label_1
_geom_angle_atom_site_label_2
_geom_angle_atom_site_label_3
_geom_angle
C21 O4 C22 116.7(3)
C19 N1 C20 116.9(3)
C13 N2 C14 116.7(3)
C2 C1 C20 121.0(3)
C2 C1 Cl1 124.2(2)
C20 C1 Cl1 114.9(2)
C1 C2 C11 119.2(3)
C1 C2 C3 121.7(3)
C11 C2 C3 119.1(3)
O1 C3 C4 119.3(3)
O1 C3 C2 122.3(3)
C4 C3 C2 118.4(3)
C9 C4 C5 119.4(3)
C9 C4 C3 122.1(3)
C5 C4 C3 118.5(3)
C6 C5 C4 120.3(4)
C5 C6 C7 120.1(3)
C8 C7 C6 120.8(4)
C7 C8 C9 119.4(3)
C4 C9 C8 120.0(3)
C4 C9 C10 120.9(3)
C8 C9 C10 119.0(3)
O2 C10 C9 121.5(3)
O2 C10 C11 120.1(3)
C9 C10 C11 118.3(3)
C12 C11 C2 120.8(3)
C12 C11 C10 118.4(3)
C2 C11 C10 120.7(3)
C11 C12 C13 120.6(3)
C11 C12 C21 123.9(3)
C13 C12 C21 115.5(3)
N2 C13 C12 119.0(3)
N2 C13 C20 121.3(3)
C12 C13 C20 119.6(3)
N2 C14 C15 119.5(3)
N2 C14 C19 121.3(3)
C15 C14 C19 119.1(3)
C16 C15 C14 119.5(3)
C15 C16 C17 121.2(3)
C18 C17 C16 121.2(3)
C17 C18 C19 120.1(3)
N1 C19 C18 119.4(3)
N1 C19 C14 121.7(3)
C18 C19 C14 118.9(3)
N1 C20 C13 122.1(3)
N1 C20 C1 119.3(3)
C13 C20 C1 118.6(3)
O3 C21 O4 126.5(3)
O3 C21 C12 123.5(3)
O4 C21 C12 109.9(2)

loop_
_geom_bond_atom_site_label_1
_geom_bond_atom_site_label_2
_geom_bond_distance
Cl1 C1 1.709(3)
O1 C3 1.208(4)
O2 C10 1.214(4)
O3 C21 1.194(4)
O4 C21 1.320(4)
O4 C22 1.435(4)
N1 C19 1.334(4)
N1 C20 1.339(4)
N2 C13 1.348(4)
N2 C14 1.346(4)
C1 C2 1.377(5)
C1 C20 1.441(4)
C2 C11 1.444(4)
C2 C3 1.503(4)
C3 C4 1.486(5)
C4 C9 1.391(4)
C4 C5 1.398(5)
C5 C6 1.380(6)
C6 C7 1.383(6)
C7 C8 1.379(5)
C8 C9 1.404(5)
C9 C10 1.481(4)
C10 C11 1.499(4)
C11 C12 1.370(4)
C12 C13 1.419(4)
C12 C21 1.525(4)
C13 C20 1.429(4)
C14 C15 1.423(4)
C14 C19 1.439(4)
C15 C16 1.364(5)
C16 C17 1.419(5)
C17 C18 1.346(5)
C18 C19 1.427(5)
